data_7223197
loop_
_publ_author_name
'Zhang, Wei'
'Kang, Maoping'
'Yang, Meng'
'Luo, Daibing'
'Lin, Zhien'

_publ_section_title
;
 Solvent-free synthesis of new magnesium phosphate--oxalates displaying
 diverse framework topologies
;
_journal_issue 48
_journal_name_full CrystEngComm
_journal_page_first 9296
_journal_paper_doi 10.1039/C5CE02001H
_journal_volume 17
_journal_year 2015
_chemical_formula_moiety 'C4 H5 Mg2 O17 P2, H2 O, O, C6 H20 N3'
_chemical_formula_sum 'C10 H29 Mg2 N3 O19 P2'
_chemical_formula_weight 605.92
_space_group_crystal_system triclinic
_space_group_IT_number 2
_space_group_name_Hall '-P 1'
_space_group_name_H-M_alt 'P -1'
_symmetry_space_group_name_Hall '-P 1'
_symmetry_space_group_name_H-M 'P -1'
_atom_sites_solution_hydrogens mixed
_atom_sites_solution_primary direct
_audit_creation_date 2015-08-19
_audit_creation_method
;
Olex2 1.2
(compiled 2015.01.26 svn.r3150 for OlexSys, GUI svn.r4998)
;
_audit_update_record
;
2015-10-13 deposited with the CCDC.
2015-11-10 downloaded from the CCDC.
;
_cell_angle_alpha 96.449(2)
_cell_angle_beta 103.879(2)
_cell_angle_gamma 104.350(2)
_cell_formula_units_Z 2
_cell_length_a 9.3254(2)
_cell_length_b 9.4280(3)
_cell_length_c 14.3060(4)
_cell_measurement_reflns_used 11600
_cell_measurement_temperature 292.8(4)
_cell_measurement_theta_max 72.5130
_cell_measurement_theta_min 4.9150
_cell_volume 1163.07(6)
_computing_cell_refinement
;
CrysAlisPro, Agilent Technologies,
Version 1.171.37.33 (release 27-03-2014 CrysAlis171 .NET)
(compiled Mar 27 2014,17:12:48)
;
_computing_data_collection
;
CrysAlisPro, Agilent Technologies,
Version 1.171.37.33 (release 27-03-2014 CrysAlis171 .NET)
(compiled Mar 27 2014,17:12:48)
;
_computing_data_reduction
;
CrysAlisPro, Agilent Technologies,
Version 1.171.37.33 (release 27-03-2014 CrysAlis171 .NET)
(compiled Mar 27 2014,17:12:48)
;
_computing_molecular_graphics 'Olex2 (Dolomanov et al., 2009)'
_computing_publication_material 'Olex2 (Dolomanov et al., 2009)'
_computing_structure_refinement 'ShelXL (Sheldrick, 2008)'
_computing_structure_solution 'ShelXT (Sheldrick, 2015)'
_diffrn_ambient_environment air
_diffrn_ambient_temperature 292.8(4)
_diffrn_detector 'CCD plate'
_diffrn_detector_area_resol_mean 15.9595
_diffrn_detector_type EosS2
_diffrn_measured_fraction_theta_full 1.000
_diffrn_measured_fraction_theta_max 1.000
_diffrn_measurement_details
;
  1 omega   23.00   90.00   1.0000    2.6900
omega____ theta____ kappa____ phi______ frames
    -       36.5421 -125.0000    0.0000 67

  2 omega  -33.00   55.00   1.0000    2.6900
omega____ theta____ kappa____ phi______ frames
    -       36.5421  -38.0000    0.0000 88

  3 omega   20.00  104.00   1.0000    2.6900
omega____ theta____ kappa____ phi______ frames
    -       36.5421   57.0000  -30.0000 84

  4 omega  -31.00   63.00   1.0000    2.6900
omega____ theta____ kappa____ phi______ frames
    -       36.5421  -77.0000  120.0000 94

  5 omega  -33.00   55.00   1.0000    2.6900
omega____ theta____ kappa____ phi______ frames
    -       36.5421  -38.0000  150.0000 88

  6 omega    1.00   75.00   1.0000    2.6900
omega____ theta____ kappa____ phi______ frames
    -       36.5421  -99.0000   60.0000 74

  7 omega   10.00  104.00   1.0000    2.6900
omega____ theta____ kappa____ phi______ frames
    -       36.5421   77.0000 -150.0000 94

  8 omega   20.00  104.00   1.0000    2.6900
omega____ theta____ kappa____ phi______ frames
    -       36.5421   57.0000  -60.0000 84

  9 omega   38.00   91.00   1.0000   10.7700
omega____ theta____ kappa____ phi______ frames
    -      108.0000  -30.0000    0.0000 53

 10 omega   40.00   98.00   1.0000   10.7700
omega____ theta____ kappa____ phi______ frames
    -      108.0000  -45.0000 -150.0000 58

 11 omega   39.00  109.00   1.0000   10.7700
omega____ theta____ kappa____ phi______ frames
    -      108.0000  -94.0000  150.0000 70

 12 omega   40.00  135.00   1.0000   10.7700
omega____ theta____ kappa____ phi______ frames
    -      108.0000  -77.0000    0.0000 95

 13 omega   37.00  146.00   1.0000   10.7700
omega____ theta____ kappa____ phi______ frames
    -      108.0000  -15.0000 -120.0000 109

 14 omega   38.00   91.00   1.0000   10.7700
omega____ theta____ kappa____ phi______ frames
    -      108.0000  -30.0000   60.0000 53

 15 omega   38.00   91.00   1.0000   10.7700
omega____ theta____ kappa____ phi______ frames
    -      108.0000  -30.0000  -90.0000 53

 16 omega   38.00  116.00   1.0000   10.7700
omega____ theta____ kappa____ phi______ frames
    -      108.0000 -111.0000    0.0000 78

 17 omega   39.00  109.00   1.0000   10.7700
omega____ theta____ kappa____ phi______ frames
    -      108.0000  -94.0000 -120.0000 70

 18 omega   38.00   91.00   1.0000   10.7700
omega____ theta____ kappa____ phi______ frames
    -      108.0000  -30.0000  150.0000 53

 19 omega   39.00  109.00   1.0000   10.7700
omega____ theta____ kappa____ phi______ frames
    -      108.0000  -94.0000   60.0000 70

 20 omega  101.00  178.00   1.0000   10.7700
omega____ theta____ kappa____ phi______ frames
    -      108.0000   96.0000  -44.0000 77

 21 omega   91.00  176.00   1.0000   10.7700
omega____ theta____ kappa____ phi______ frames
    -      108.0000   45.0000 -180.0000 85

 22 omega   70.00  178.00   1.0000   10.7700
omega____ theta____ kappa____ phi______ frames
    -      108.0000   15.0000   90.0000 108

 23 omega   10.00  104.00   1.0000    2.6900
omega____ theta____ kappa____ phi______ frames
    -       36.5421   77.0000  -30.0000 94

 24 omega   10.00  104.00   1.0000    2.6900
omega____ theta____ kappa____ phi______ frames
    -       36.5421   77.0000  150.0000 94

 25 omega   18.00  106.00   1.0000    2.6900
omega____ theta____ kappa____ phi______ frames
    -       36.5421   38.0000 -180.0000 88

 26 omega   10.00  104.00   1.0000    2.6900
omega____ theta____ kappa____ phi______ frames
    -       36.5421   77.0000   30.0000 94

 27 omega   23.00   90.00   1.0000    2.6900
omega____ theta____ kappa____ phi______ frames
    -       36.5421 -125.0000 -150.0000 67

 28 omega  -33.00   55.00   1.0000    2.6900
omega____ theta____ kappa____ phi______ frames
    -       36.5421  -38.0000 -120.0000 88

 29 omega   10.00  104.00   1.0000    2.6900
omega____ theta____ kappa____ phi______ frames
    -       36.5421   77.0000   90.0000 94

 30 omega   81.00  176.00   1.0000   10.7700
omega____ theta____ kappa____ phi______ frames
    -      108.0000   77.0000    0.0000 95

 31 omega   91.00  176.00   1.0000   10.7700
omega____ theta____ kappa____ phi______ frames
    -      108.0000   45.0000  -60.0000 85

 32 omega   81.00  176.00   1.0000   10.7700
omega____ theta____ kappa____ phi______ frames
    -      108.0000   77.0000   90.0000 95

 33 omega   91.00  176.00   1.0000   10.7700
omega____ theta____ kappa____ phi______ frames
    -      108.0000   45.0000 -150.0000 85

 34 omega   81.00  176.00   1.0000   10.7700
omega____ theta____ kappa____ phi______ frames
    -      108.0000   77.0000  -30.0000 95

 35 omega   81.00  176.00   1.0000   10.7700
omega____ theta____ kappa____ phi______ frames
    -      108.0000   77.0000  120.0000 95

 36 omega   81.00  176.00   1.0000   10.7700
omega____ theta____ kappa____ phi______ frames
    -      108.0000   77.0000   60.0000 95

 37 omega   81.00  176.00   1.0000   10.7700
omega____ theta____ kappa____ phi______ frames
    -      108.0000   77.0000 -120.0000 95

 38 omega   87.00  178.00   1.0000   10.7700
omega____ theta____ kappa____ phi______ frames
    -      108.0000   30.0000    0.0000 91

 39 omega   81.00  176.00   1.0000   10.7700
omega____ theta____ kappa____ phi______ frames
    -      108.0000   77.0000  -60.0000 95

 40 omega   90.00  175.00   1.0000   10.7700
omega____ theta____ kappa____ phi______ frames
    -      108.0000   61.0000  150.0000 85

 41 omega   81.00  176.00   1.0000   10.7700
omega____ theta____ kappa____ phi______ frames
    -      108.0000   77.0000 -150.0000 95

 42 omega   81.00  176.00   1.0000   10.7700
omega____ theta____ kappa____ phi______ frames
    -      108.0000   77.0000   30.0000 95

 43 omega   70.00  178.00   1.0000   10.7700
omega____ theta____ kappa____ phi______ frames
    -      108.0000   15.0000  -60.0000 108

 44 omega    7.00  108.00   1.0000    2.6900
omega____ theta____ kappa____ phi______ frames
    -       36.5421   19.0000 -180.0000 101
;
_diffrn_measurement_device 'four-circle diffractometer'
_diffrn_measurement_device_type 'New Gemini, Dual, Cu at zero, EosS2'
_diffrn_measurement_method '\w scans'
_diffrn_orient_matrix_UB_11 0.1698326000
_diffrn_orient_matrix_UB_12 0.0880982000
_diffrn_orient_matrix_UB_13 0.0172700000
_diffrn_orient_matrix_UB_21 0.0054471000
_diffrn_orient_matrix_UB_22 0.0696220000
_diffrn_orient_matrix_UB_23 0.1039605000
_diffrn_orient_matrix_UB_31 0.0513994000
_diffrn_orient_matrix_UB_32 -0.1296952000
_diffrn_orient_matrix_UB_33 0.0402845000
_diffrn_radiation_monochromator graphite
_diffrn_radiation_probe x-ray
_diffrn_radiation_type CuK\a
_diffrn_radiation_wavelength 1.54184
_diffrn_reflns_av_R_equivalents 0.0381
_diffrn_reflns_av_unetI/netI 0.0258
_diffrn_reflns_laue_measured_fraction_full 1.000
_diffrn_reflns_laue_measured_fraction_max 1.000
_diffrn_reflns_limit_h_max 11
_diffrn_reflns_limit_h_min -11
_diffrn_reflns_limit_k_max 10
_diffrn_reflns_limit_k_min -11
_diffrn_reflns_limit_l_max 17
_diffrn_reflns_limit_l_min -17
_diffrn_reflns_number 20658
_diffrn_reflns_point_group_measured_fraction_full 1.000
_diffrn_reflns_point_group_measured_fraction_max 1.000
_diffrn_reflns_theta_full 67.080
_diffrn_reflns_theta_max 67.080
_diffrn_reflns_theta_min 4.925
_diffrn_source 'Enhance (Cu) X-ray Source'
_exptl_absorpt_coefficient_mu 3.128
_exptl_absorpt_correction_T_max 1.00000
_exptl_absorpt_correction_T_min 0.78058
_exptl_absorpt_correction_type multi-scan
_exptl_absorpt_process_details
;
CrysAlisPro, Agilent Technologies,
Version 1.171.37.33 (release 27-03-2014 CrysAlis171 .NET)
(compiled Mar 27 2014,17:12:48)
Empirical absorption correction using spherical harmonics,
 implemented in SCALE3 ABSPACK scaling algorithm.
;
_exptl_crystal_colour 'clear colourless'
_exptl_crystal_colour_lustre clear
_exptl_crystal_colour_primary colourless
_exptl_crystal_density_diffrn 1.730
_exptl_crystal_F_000 632
_exptl_crystal_size_max 0.42
_exptl_crystal_size_mid 0.38
_exptl_crystal_size_min 0.32
_refine_diff_density_max 0.534
_refine_diff_density_min -0.377
_refine_diff_density_rms 0.090
_refine_ls_extinction_method none
_refine_ls_goodness_of_fit_ref 1.063
_refine_ls_hydrogen_treatment constr
_refine_ls_matrix_type full
_refine_ls_number_parameters 335
_refine_ls_number_reflns 4163
_refine_ls_number_restraints 0
_refine_ls_restrained_S_all 1.063
_refine_ls_R_factor_all 0.0487
_refine_ls_R_factor_gt 0.0462
_refine_ls_shift/su_max 0.000
_refine_ls_shift/su_mean 0.000
_refine_ls_structure_factor_coef Fsqd
_refine_ls_weighting_details 'w=1/[\s^2^(Fo^2^)+(0.0995P)^2^+0.3362P] where P=(Fo^2^+2Fc^2^)/3'
_refine_ls_weighting_scheme calc
_refine_ls_wR_factor_gt 0.1285
_refine_ls_wR_factor_ref 0.1327
_reflns_Friedel_coverage 0.000
_reflns_number_gt 3852
_reflns_number_total 4163
_reflns_threshold_expression 'I > 2\s(I)'
_cod_data_source_file c5ce02001h2.cif
_cod_data_source_block 1
_cod_depositor_comments 'Adding full bibliography for 7223190--7223197.cif.'
_cod_database_code 7223197
_shelx_space_group_comment
;
The symmetry employed for this shelxl refinement is uniquely defined
by the following loop, which should always be used as a source of
symmetry information in preference to the above space-group names.
They are only intended as comments.
;
_reflns_odcompleteness_completeness 99.98
_reflns_odcompleteness_iscentric 1
_reflns_odcompleteness_theta 66.97
_olex2_refinement_description
;
1. Fixed Uiso
 At 1.2 times of:
  All C(H,H) groups, All N(H,H) groups
 At 1.5 times of:
  All N(H,H,H) groups, All O(H) groups, All O(H,H) groups
2. Others
 Sof(OW3')=1-FVAR(1)
 Sof(OW3)=FVAR(1)
3.a Riding coordinates:
 OW1(HW1A,HW1B), OW2(HW2A,HW2B)
3.b Secondary CH2 refined with riding coordinates:
 N2(H2A,H2B), C5(H5A,H5B), C6(H6A,H6B), C7(H7A,H7B), C8(H8A,H8B), C9(H9A,H9B),
 C10(H10A,H10B)
3.c Me refined with riding coordinates:
 N1(H1A,H1B,H1C), N3(H3A,H3B,H3C)
3.d Tetrahedral OH refined with riding coordinates:
 O4(H4), O6(H6), O7(H7)
;
_shelx_shelxl_version_number 2014/7
_olex2_submission_special_instructions 'No special instructions were received'

loop_
_space_group_symop_operation_xyz
'x, y, z'
'-x, -y, -z'

loop_
_atom_site_label
_atom_site_type_symbol
_atom_site_fract_x
_atom_site_fract_y
_atom_site_fract_z
_atom_site_U_iso_or_equiv
_atom_site_adp_type
_atom_site_occupancy
_atom_site_site_symmetry_order
_atom_site_calc_flag
_atom_site_refinement_flags_posn
_atom_site_refinement_flags_occupancy
_atom_site_disorder_assembly
_atom_site_disorder_group
Mg1 Mg 0.20695(8) 0.48237(8) 0.89214(5) 0.02143(19) Uani 1 1 d . . . .
Mg2 Mg 0.16084(8) 0.29821(7) 0.53675(5) 0.01989(19) Uani 1 1 d . . . .
P1 P 0.33949(6) 0.59343(6) 0.71123(3) 0.01950(17) Uani 1 1 d . . . .
P2 P 0.38416(7) 0.14903(6) 0.43207(4) 0.02640(18) Uani 1 1 d . . . .
O1 O 0.25911(19) 0.59703(18) 0.79062(11) 0.0293(4) Uani 1 1 d . . . .
O2 O 0.31249(19) 0.44102(18) 0.65459(12) 0.0302(4) Uani 1 1 d . . . .
O3 O 0.51454(19) 0.66767(19) 0.75113(13) 0.0341(4) Uani 1 1 d . . . .
O4 O 0.27001(18) 0.69471(18) 0.64198(11) 0.0272(3) Uani 1 1 d . . . .
H4 H 0.3318 0.7304 0.6127 0.041 Uiso 1 1 calc R . . .
O5 O 0.3398(2) 0.26533(19) 0.48894(13) 0.0339(4) Uani 1 1 d . . . .
O6 O 0.3302(3) 0.1485(3) 0.32177(14) 0.0669(8) Uani 1 1 d . . . .
H6 H 0.3917 0.2147 0.3071 0.100 Uiso 1 1 calc R . . .
O7 O 0.2926(2) -0.0098(2) 0.44178(18) 0.0459(5) Uani 1 1 d . . . .
H7 H 0.3525 -0.0499 0.4725 0.069 Uiso 1 1 calc R . . .
O8 O 0.5564(2) 0.1715(2) 0.46475(15) 0.0386(4) Uani 1 1 d . . . .
O9 O 0.05086(19) 0.60278(19) 0.91350(12) 0.0297(4) Uani 1 1 d . . . .
O10 O -0.11317(19) 0.62010(19) 1.00228(12) 0.0297(4) Uani 1 1 d . . . .
O11 O 0.39429(18) 0.62770(18) 1.00460(11) 0.0275(4) Uani 1 1 d . . . .
O12 O 0.63122(17) 0.63904(17) 1.09309(11) 0.0255(3) Uani 1 1 d . . . .
O13 O -0.00395(18) 0.12868(17) 0.42257(11) 0.0270(3) Uani 1 1 d . . . .
O14 O -0.12577(17) -0.11447(16) 0.39272(11) 0.0243(3) Uani 1 1 d . . . .
O15 O 0.12749(17) 0.44567(17) 0.44259(11) 0.0240(3) Uani 1 1 d . . . .
O16 O 0.01410(17) 0.62725(17) 0.42108(11) 0.0244(3) Uani 1 1 d . . . .
OW1 O 0.0529(2) 0.3117(2) 0.78648(12) 0.0379(4) Uani 1 1 d . . . .
HW1A H -0.0227 0.2477 0.7940 0.057 Uiso 1 1 d R . . .
HW1B H 0.0312 0.3205 0.7274 0.057 Uiso 1 1 d R . . .
OW2 O 0.1631(3) -0.0907(2) 0.17567(18) 0.0561(6) Uani 1 1 d . . . .
HW2A H 0.1432 -0.0489 0.1259 0.084 Uiso 1 1 d R . . .
HW2B H 0.1904 -0.0169 0.2277 0.084 Uiso 1 1 d R . . .
OW3 O 0.2315(10) 0.1589(5) 1.0806(6) 0.0605(19) Uani 0.68(3) 1 d . P A 1
OW3' O 0.1938(12) 0.200(2) 1.1233(18) 0.063(7) Uani 0.32(3) 1 d . P A 2
N1 N 0.6254(2) 0.4529(2) 0.63152(15) 0.0312(4) Uani 1 1 d . . . .
H1A H 0.6837 0.4897 0.5940 0.047 Uiso 1 1 calc R . . .
H1B H 0.5400 0.3854 0.5943 0.047 Uiso 1 1 calc R . . .
H1C H 0.6004 0.5263 0.6627 0.047 Uiso 1 1 calc R . . .
N2 N 0.3742(2) 0.1318(2) 0.77014(13) 0.0259(4) Uani 1 1 d . . . .
H2A H 0.3792 0.2074 0.8153 0.031 Uiso 1 1 calc R . . .
H2B H 0.2791 0.1022 0.7300 0.031 Uiso 1 1 calc R . . .
N3 N 0.0697(3) -0.2061(3) 0.76699(18) 0.0417(5) Uani 1 1 d . . . .
H3A H -0.0317 -0.2226 0.7445 0.063 Uiso 1 1 calc R . . .
H3B H 0.1125 -0.1938 0.7181 0.063 Uiso 1 1 calc R . . .
H3C H 0.0894 -0.2836 0.7923 0.063 Uiso 1 1 calc R . . .
C1 C -0.0182(2) 0.5655(2) 0.97538(15) 0.0226(4) Uani 1 1 d . . . .
C2 C 0.5064(2) 0.5775(2) 1.02772(14) 0.0214(4) Uani 1 1 d . . . .
C3 C -0.0378(2) 0.0046(2) 0.44620(14) 0.0204(4) Uani 1 1 d . . . .
C4 C 0.0411(2) 0.5224(2) 0.46020(14) 0.0194(4) Uani 1 1 d . . . .
C5 C 0.7125(3) 0.3818(3) 0.70432(19) 0.0361(6) Uani 1 1 d . . . .
H5A H 0.8064 0.4552 0.7441 0.043 Uiso 1 1 calc R . . .
H5B H 0.7412 0.3030 0.6702 0.043 Uiso 1 1 calc R . . .
C6 C 0.6177(3) 0.3181(3) 0.76954(17) 0.0325(5) Uani 1 1 d . . . .
H6A H 0.6824 0.2884 0.8231 0.039 Uiso 1 1 calc R . . .
H6B H 0.5778 0.3937 0.7971 0.039 Uiso 1 1 calc R . . .
C7 C 0.4855(3) 0.1853(3) 0.71290(17) 0.0307(5) Uani 1 1 d . . . .
H7A H 0.4310 0.2116 0.6537 0.037 Uiso 1 1 calc R . . .
H7B H 0.5262 0.1049 0.6937 0.037 Uiso 1 1 calc R . . .
C8 C 0.4043(3) 0.0071(3) 0.8192(2) 0.0377(6) Uani 1 1 d . . . .
H8A H 0.5121 0.0342 0.8560 0.045 Uiso 1 1 calc R . . .
H8B H 0.3846 -0.0800 0.7698 0.045 Uiso 1 1 calc R . . .
C9 C 0.3066(4) -0.0314(3) 0.8873(2) 0.0476(7) Uani 1 1 d . . . .
H9A H 0.3291 -0.1158 0.9143 0.057 Uiso 1 1 calc R . . .
H9B H 0.3379 0.0519 0.9413 0.057 Uiso 1 1 calc R . . .
C10 C 0.1354(4) -0.0682(3) 0.8449(3) 0.0514(8) Uani 1 1 d . . . .
H10A H 0.1113 0.0151 0.8171 0.062 Uiso 1 1 calc R . . .
H10B H 0.0863 -0.0817 0.8971 0.062 Uiso 1 1 calc R . . .

loop_
_atom_site_aniso_label
_atom_site_aniso_U_11
_atom_site_aniso_U_22
_atom_site_aniso_U_33
_atom_site_aniso_U_23
_atom_site_aniso_U_13
_atom_site_aniso_U_12
Mg1 0.0217(4) 0.0255(4) 0.0211(3) 0.0073(3) 0.0097(3) 0.0089(3)
Mg2 0.0216(3) 0.0159(3) 0.0228(4) 0.0042(3) 0.0073(3) 0.0052(3)
P1 0.0206(3) 0.0185(3) 0.0191(3) 0.0033(2) 0.0069(2) 0.0037(2)
P2 0.0291(3) 0.0232(3) 0.0287(3) 0.0024(2) 0.0160(2) 0.0039(2)
O1 0.0373(9) 0.0303(9) 0.0278(8) 0.0111(6) 0.0174(7) 0.0124(7)
O2 0.0304(8) 0.0259(8) 0.0297(8) -0.0027(6) 0.0017(6) 0.0097(7)
O3 0.0258(8) 0.0311(9) 0.0391(9) 0.0116(7) 0.0030(7) 0.0005(7)
O4 0.0282(8) 0.0312(8) 0.0278(8) 0.0115(6) 0.0126(6) 0.0109(6)
O5 0.0332(8) 0.0278(9) 0.0444(10) 0.0031(7) 0.0185(7) 0.0094(7)
O6 0.0619(14) 0.0829(17) 0.0244(9) 0.0014(10) 0.0132(9) -0.0330(13)
O7 0.0360(9) 0.0277(10) 0.0789(14) 0.0150(9) 0.0252(9) 0.0065(8)
O8 0.0329(9) 0.0315(9) 0.0607(12) 0.0175(8) 0.0245(8) 0.0104(7)
O9 0.0355(9) 0.0351(9) 0.0330(8) 0.0190(7) 0.0217(7) 0.0185(7)
O10 0.0345(9) 0.0351(9) 0.0329(8) 0.0167(7) 0.0193(7) 0.0195(7)
O11 0.0289(8) 0.0269(8) 0.0275(8) 0.0003(6) 0.0056(6) 0.0136(6)
O12 0.0240(7) 0.0253(8) 0.0257(7) -0.0016(6) 0.0044(6) 0.0098(6)
O13 0.0317(8) 0.0199(8) 0.0252(7) 0.0078(6) 0.0020(6) 0.0040(6)
O14 0.0252(7) 0.0199(7) 0.0231(7) 0.0041(6) 0.0019(6) 0.0023(6)
O15 0.0263(7) 0.0231(8) 0.0296(8) 0.0094(6) 0.0152(6) 0.0105(6)
O16 0.0274(8) 0.0234(8) 0.0291(7) 0.0115(6) 0.0137(6) 0.0110(6)
OW1 0.0345(9) 0.0412(10) 0.0293(8) 0.0043(7) 0.0061(7) -0.0012(8)
OW2 0.0539(13) 0.0410(12) 0.0623(14) 0.0108(10) 0.0084(11) 0.0006(10)
OW3 0.078(3) 0.047(2) 0.054(3) 0.0214(19) 0.009(3) 0.017(2)
OW3' 0.033(4) 0.069(9) 0.074(11) 0.054(9) -0.009(4) -0.004(4)
N1 0.0282(10) 0.0320(10) 0.0336(10) 0.0074(8) 0.0130(8) 0.0041(8)
N2 0.0298(9) 0.0231(9) 0.0230(8) 0.0006(7) 0.0057(7) 0.0073(7)
N3 0.0438(12) 0.0413(13) 0.0469(13) 0.0230(10) 0.0185(10) 0.0123(10)
C1 0.0220(10) 0.0277(11) 0.0203(9) 0.0073(8) 0.0078(8) 0.0080(8)
C2 0.0252(10) 0.0217(11) 0.0196(9) 0.0037(8) 0.0098(8) 0.0074(8)
C3 0.0194(9) 0.0200(10) 0.0234(11) 0.0063(8) 0.0067(8) 0.0064(8)
C4 0.0186(9) 0.0182(10) 0.0198(9) 0.0033(7) 0.0056(8) 0.0021(8)
C5 0.0232(11) 0.0493(15) 0.0347(12) 0.0071(11) 0.0087(9) 0.0083(10)
C6 0.0308(11) 0.0401(14) 0.0250(11) 0.0067(10) 0.0062(9) 0.0086(10)
C7 0.0361(12) 0.0321(12) 0.0263(11) 0.0042(9) 0.0120(9) 0.0113(10)
C8 0.0455(14) 0.0262(12) 0.0420(13) 0.0102(10) 0.0080(11) 0.0133(11)
C9 0.077(2) 0.0324(14) 0.0316(12) 0.0101(11) 0.0151(13) 0.0101(14)
C10 0.074(2) 0.0359(15) 0.0657(19) 0.0174(13) 0.0499(18) 0.0201(14)

loop_
_atom_type_symbol
_atom_type_description
_atom_type_scat_dispersion_real
_atom_type_scat_dispersion_imag
_atom_type_scat_source
C C 0.0181 0.0091 'International Tables Vol C Tables 4.2.6.8 and 6.1.1.4'
H H 0.0000 0.0000 'International Tables Vol C Tables 4.2.6.8 and 6.1.1.4'
N N 0.0311 0.0180 'International Tables Vol C Tables 4.2.6.8 and 6.1.1.4'
O O 0.0492 0.0322 'International Tables Vol C Tables 4.2.6.8 and 6.1.1.4'
Mg Mg 0.1719 0.1771 'International Tables Vol C Tables 4.2.6.8 and 6.1.1.4'
P P 0.2955 0.4335 'International Tables Vol C Tables 4.2.6.8 and 6.1.1.4'

loop_
_geom_angle_atom_site_label_1
_geom_angle_atom_site_label_2
_geom_angle_atom_site_label_3
_geom_angle
_geom_angle_site_symmetry_1
_geom_angle_site_symmetry_3
O1 Mg1 O9 90.90(7) . .
O1 Mg1 O10 168.19(8) . 2_567
O1 Mg1 O11 92.59(7) . .
O1 Mg1 O12 100.91(7) . 2_667
O1 Mg1 OW1 90.94(8) . .
O1 Mg1 C2 100.71(7) . 2_667
O1 Mg1 C2 96.98(7) . .
O9 Mg1 O10 77.56(6) . 2_567
O9 Mg1 O11 94.00(7) . .
O9 Mg1 C2 146.83(7) . 2_667
O9 Mg1 C2 116.87(7) . .
O10 Mg1 C2 90.48(6) 2_567 2_667
O10 Mg1 C2 90.59(7) 2_567 .
O11 Mg1 O10 90.76(7) . 2_567
O11 Mg1 C2 54.87(6) . 2_667
O11 Mg1 C2 23.50(6) . .
O12 Mg1 O9 166.13(7) 2_667 .
O12 Mg1 O10 90.86(7) 2_667 2_567
O12 Mg1 O11 78.37(6) 2_667 .
O12 Mg1 C2 23.51(6) 2_667 2_667
O12 Mg1 C2 54.87(6) 2_667 .
OW1 Mg1 O9 97.30(8) . .
OW1 Mg1 O10 88.07(7) . 2_567
OW1 Mg1 O11 168.11(8) . .
OW1 Mg1 O12 89.81(7) . 2_667
OW1 Mg1 C2 113.29(7) . 2_667
OW1 Mg1 C2 144.64(8) . .
C2 Mg1 C2 31.37(8) . 2_667
O2 Mg2 O5 89.15(8) . .
O2 Mg2 O13 173.45(7) . .
O2 Mg2 O14 95.60(7) . 2_556
O2 Mg2 O15 99.66(7) . .
O2 Mg2 O16 87.51(7) . 2_566
O2 Mg2 C3 118.91(7) . 2_556
O2 Mg2 C4 93.61(7) . .
O2 Mg2 C4 88.56(6) . 2_566
O5 Mg2 O13 92.47(7) . .
O5 Mg2 O14 97.61(7) . 2_556
O5 Mg2 O15 91.09(7) . .
O5 Mg2 O16 169.05(8) . 2_566
O5 Mg2 C3 95.95(7) . 2_556
O5 Mg2 C4 145.68(7) . 2_566
O5 Mg2 C4 114.18(7) . .
O13 Mg2 C3 54.61(6) . 2_556
O13 Mg2 C4 93.65(6) . 2_566
O13 Mg2 C4 91.52(6) . .
O14 Mg2 O13 77.89(6) 2_556 .
O14 Mg2 O16 93.09(6) 2_556 2_566
O14 Mg2 C3 23.33(6) 2_556 2_556
O14 Mg2 C4 116.69(6) 2_556 2_566
O14 Mg2 C4 146.99(7) 2_556 .
O15 Mg2 O13 86.66(6) . .
O15 Mg2 O14 162.53(7) . 2_556
O15 Mg2 O16 79.21(6) . 2_566
O15 Mg2 C3 140.80(7) . 2_556
O15 Mg2 C4 55.67(6) . 2_566
O15 Mg2 C4 23.83(6) . .
O16 Mg2 O13 92.03(7) 2_566 .
O16 Mg2 C3 94.80(6) 2_566 2_556
O16 Mg2 C4 23.82(6) 2_566 2_566
O16 Mg2 C4 55.70(6) 2_566 .
C4 Mg2 C3 114.95(6) 2_566 2_556
C4 Mg2 C3 136.25(6) . 2_556
C4 Mg2 C4 31.97(7) 2_566 .
O1 P1 O3 111.98(10) . .
O1 P1 O4 103.15(9) . .
O2 P1 O1 114.51(10) . .
O2 P1 O3 108.86(10) . .
O2 P1 O4 110.56(9) . .
O3 P1 O4 107.47(9) . .
O5 P2 O6 110.67(14) . .
O5 P2 O7 109.93(11) . .
O5 P2 O8 111.05(11) . .
O6 P2 O7 102.99(13) . .
O8 P2 O6 110.57(12) . .
O8 P2 O7 111.37(11) . .
P1 O1 Mg1 140.50(11) . .
P1 O2 Mg2 139.57(11) . .
P1 O4 H4 109.5 . .
P2 O5 Mg2 141.20(11) . .
P2 O6 H6 109.5 . .
P2 O7 H7 109.5 . .
C1 O9 Mg1 115.18(14) . .
C1 O10 Mg1 114.95(14) . 2_567
C2 O11 Mg1 113.60(13) . .
C2 O12 Mg1 114.93(13) . 2_667
C3 O13 Mg2 113.99(13) . .
C3 O14 Mg2 115.12(13) . 2_556
C4 O15 Mg2 114.51(13) . .
C4 O16 Mg2 112.63(13) . 2_566
Mg1 OW1 HW1A 126.2 . .
Mg1 OW1 HW1B 120.8 . .
HW1A OW1 HW1B 107.2 . .
HW2A OW2 HW2B 104.8 . .
H1A N1 H1B 109.5 . .
H1A N1 H1C 109.5 . .
H1B N1 H1C 109.5 . .
C5 N1 H1A 109.5 . .
C5 N1 H1B 109.5 . .
C5 N1 H1C 109.5 . .
H2A N2 H2B 107.8 . .
C7 N2 H2A 108.9 . .
C7 N2 H2B 108.9 . .
C8 N2 H2A 108.9 . .
C8 N2 H2B 108.9 . .
C8 N2 C7 113.19(19) . .
H3A N3 H3B 109.5 . .
H3A N3 H3C 109.5 . .
H3B N3 H3C 109.5 . .
C10 N3 H3A 109.5 . .
C10 N3 H3B 109.5 . .
C10 N3 H3C 109.5 . .
O9 C1 C1 116.2(2) . 2_567
O10 C1 O9 127.7(2) . .
O10 C1 C1 116.0(2) . 2_567
Mg1 C2 Mg1 148.63(8) . 2_667
O11 C2 Mg1 168.47(15) . 2_667
O11 C2 Mg1 42.90(10) . .
O11 C2 O12 126.92(19) . .
O11 C2 C2 117.6(2) . 2_667
O12 C2 Mg1 41.56(10) . 2_667
O12 C2 Mg1 169.77(15) . .
O12 C2 C2 115.4(2) . 2_667
C2 C2 Mg1 73.89(15) 2_667 2_667
C2 C2 Mg1 74.74(15) 2_667 .
O13 C3 Mg2 168.51(15) . 2_556
O13 C3 O14 127.16(19) . .
O13 C3 C3 116.5(2) . 2_556
O14 C3 Mg2 41.55(10) . 2_556
O14 C3 C3 116.3(2) . 2_556
C3 C3 Mg2 74.80(15) 2_556 2_556
Mg2 C4 Mg2 148.03(7) 2_566 .
O15 C4 Mg2 41.67(10) . .
O15 C4 Mg2 169.37(14) . 2_566
O15 C4 C4 115.3(2) . 2_566
O16 C4 Mg2 167.81(14) . .
O16 C4 Mg2 43.55(10) . 2_566
O16 C4 O15 127.33(18) . .
O16 C4 C4 117.3(2) . 2_566
C4 C4 Mg2 74.00(15) 2_566 .
C4 C4 Mg2 74.03(15) 2_566 2_566
N1 C5 H5A 109.4 . .
N1 C5 H5B 109.4 . .
N1 C5 C6 111.2(2) . .
H5A C5 H5B 108.0 . .
C6 C5 H5A 109.4 . .
C6 C5 H5B 109.4 . .
C5 C6 H6A 109.5 . .
C5 C6 H6B 109.5 . .
H6A C6 H6B 108.1 . .
C7 C6 C5 110.9(2) . .
C7 C6 H6A 109.5 . .
C7 C6 H6B 109.5 . .
N2 C7 C6 112.96(18) . .
N2 C7 H7A 109.0 . .
N2 C7 H7B 109.0 . .
C6 C7 H7A 109.0 . .
C6 C7 H7B 109.0 . .
H7A C7 H7B 107.8 . .
N2 C8 H8A 109.1 . .
N2 C8 H8B 109.1 . .
N2 C8 C9 112.7(2) . .
H8A C8 H8B 107.8 . .
C9 C8 H8A 109.1 . .
C9 C8 H8B 109.1 . .
C8 C9 H9A 108.0 . .
C8 C9 H9B 108.0 . .
H9A C9 H9B 107.3 . .
C10 C9 C8 117.0(2) . .
C10 C9 H9A 108.0 . .
C10 C9 H9B 108.0 . .
N3 C10 H10A 108.9 . .
N3 C10 H10B 108.9 . .
C9 C10 N3 113.3(2) . .
C9 C10 H10A 108.9 . .
C9 C10 H10B 108.9 . .
H10A C10 H10B 107.7 . .

loop_
_geom_bond_atom_site_label_1
_geom_bond_atom_site_label_2
_geom_bond_distance
_geom_bond_site_symmetry_2
Mg1 O1 1.9864(17) .
Mg1 O9 2.1108(18) .
Mg1 O10 2.1265(16) 2_567
Mg1 O11 2.1185(17) .
Mg1 O12 2.0953(17) 2_667
Mg1 OW1 2.0504(18) .
Mg1 C2 2.864(2) 2_667
Mg1 C2 2.852(2) .
Mg2 O2 2.0143(17) .
Mg2 O5 2.0260(18) .
Mg2 O13 2.1392(16) .
Mg2 O14 2.0966(16) 2_556
Mg2 O15 2.0684(17) .
Mg2 O16 2.1129(16) 2_566
Mg2 C3 2.862(2) 2_556
Mg2 C4 2.831(2) 2_566
Mg2 C4 2.831(2) .
P1 O1 1.5052(15) .
P1 O2 1.4986(16) .
P1 O3 1.5418(17) .
P1 O4 1.5888(17) .
P2 O5 1.4905(17) .
P2 O6 1.536(2) .
P2 O7 1.5688(18) .
P2 O8 1.5141(19) .
O4 H4 0.8200 .
O6 H6 0.8200 .
O7 H7 0.8200 .
O9 C1 1.246(3) .
O10 Mg1 2.1264(16) 2_567
O10 C1 1.242(3) .
O11 C2 1.241(3) .
O12 Mg1 2.0953(17) 2_667
O12 C2 1.260(3) .
O13 C3 1.241(3) .
O14 Mg2 2.0967(16) 2_556
O14 C3 1.252(3) .
O15 C4 1.257(3) .
O16 Mg2 2.1130(16) 2_566
O16 C4 1.239(3) .
OW1 HW1A 0.8446 .
OW1 HW1B 0.8388 .
OW2 HW2A 0.8565 .
OW2 HW2B 0.8988 .
N1 H1A 0.8900 .
N1 H1B 0.8900 .
N1 H1C 0.8900 .
N1 C5 1.488(3) .
N2 H2A 0.8900 .
N2 H2B 0.8900 .
N2 C7 1.498(3) .
N2 C8 1.486(3) .
N3 H3A 0.8900 .
N3 H3B 0.8900 .
N3 H3C 0.8900 .
N3 C10 1.503(4) .
C1 C1 1.558(4) 2_567
C2 Mg1 2.864(2) 2_667
C2 C2 1.545(4) 2_667
C3 Mg2 2.862(2) 2_556
C3 C3 1.553(4) 2_556
C4 Mg2 2.831(2) 2_566
C4 C4 1.559(4) 2_566
C5 H5A 0.9700 .
C5 H5B 0.9700 .
C5 C6 1.508(3) .
C6 H6A 0.9700 .
C6 H6B 0.9700 .
C6 C7 1.506(3) .
C7 H7A 0.9700 .
C7 H7B 0.9700 .
C8 H8A 0.9700 .
C8 H8B 0.9700 .
C8 C9 1.500(4) .
C9 H9A 0.9700 .
C9 H9B 0.9700 .
C9 C10 1.500(5) .
C10 H10A 0.9700 .
C10 H10B 0.9700 .

loop_
_geom_torsion_atom_site_label_1
_geom_torsion_atom_site_label_2
_geom_torsion_atom_site_label_3
_geom_torsion_atom_site_label_4
_geom_torsion
_geom_torsion_site_symmetry_1
_geom_torsion_site_symmetry_4
Mg1 O9 C1 O10 178.75(19) . .
Mg1 O9 C1 C1 -1.5(3) . 2_567
Mg1 O10 C1 O9 178.57(19) 2_567 .
Mg1 O10 C1 C1 -1.2(3) 2_567 2_567
Mg1 O11 C2 Mg1 178.7(7) . 2_667
Mg1 O11 C2 O12 -178.72(17) . .
Mg1 O11 C2 C2 0.5(3) . 2_667
Mg1 O12 C2 Mg1 175.9(8) 2_667 .
Mg1 O12 C2 O11 -179.23(17) 2_667 .
Mg1 O12 C2 C2 1.5(3) 2_667 2_667
Mg2 O13 C3 Mg2 173.3(7) . 2_556
Mg2 O13 C3 O14 -176.94(17) . .
Mg2 O13 C3 C3 2.7(3) . 2_556
Mg2 O14 C3 O13 -177.08(18) 2_556 .
Mg2 O14 C3 C3 3.2(3) 2_556 2_556
Mg2 O15 C4 Mg2 -158.5(7) . 2_566
Mg2 O15 C4 O16 172.82(17) . .
Mg2 O15 C4 C4 -7.8(3) . 2_566
Mg2 O16 C4 Mg2 -164.2(6) 2_566 .
Mg2 O16 C4 O15 172.62(17) 2_566 .
Mg2 O16 C4 C4 -6.8(3) 2_566 2_566
O1 P1 O2 Mg2 87.46(18) . .
O2 P1 O1 Mg1 38.9(2) . .
O3 P1 O1 Mg1 -85.62(18) . .
O3 P1 O2 Mg2 -146.35(16) . .
O4 P1 O1 Mg1 159.11(16) . .
O4 P1 O2 Mg2 -28.52(19) . .
O6 P2 O5 Mg2 85.0(2) . .
O7 P2 O5 Mg2 -28.1(2) . .
O8 P2 O5 Mg2 -151.79(18) . .
N1 C5 C6 C7 69.1(3) . .
N2 C8 C9 C10 55.5(3) . .
C5 C6 C7 N2 -171.3(2) . .
C7 N2 C8 C9 172.1(2) . .
C8 N2 C7 C6 -95.9(2) . .
C8 C9 C10 N3 63.9(3) . .
